data_1552576
loop_
_publ_author_name
'Su, Jun-Cheng'
'Cheng, Wen'
'Song, Jian-Guo'
'Zhong, Yuan-Lin'
'Huang, Xiao-Jun'
'Jiang, Ren-Wang'
'Li, Yao-Lan'
'Li, Man-Mei'
'Ye, Wen-Cai'
'Wang, Ying'

_publ_section_title
;
 Macrocyclic Diterpenoids from <i>Euphorbia helioscopia</i> and Their
 Potential Anti-inflammatory Activity.
;
_journal_issue 10
_journal_name_full 'Journal of natural products'
_journal_page_first 2818
_journal_page_last 2827
_journal_paper_doi 10.1021/acs.jnatprod.9b00519
_journal_volume 82
_journal_year 2019
_chemical_absolute_configuration ad
_chemical_compound_source 'Euphorbia helioscopia'
_chemical_formula_moiety 'C31 H40 O7'
_chemical_formula_sum 'C31 H40 O7'
_chemical_formula_weight 524.63
_chemical_name_common 'Euphoscopoid E'
_chemical_name_systematic 'Euphoscopoid E'
_space_group_crystal_system monoclinic
_space_group_IT_number 4
_space_group_name_Hall 'P 2yb'
_space_group_name_H-M_alt 'P 1 21 1'
_atom_sites_solution_hydrogens geom
_atom_sites_solution_primary dual
_audit_creation_date 2019-04-26
_audit_creation_method
;
Olex2 1.2
(compiled 2018.05.29 svn.r3508 for OlexSys, GUI svn.r5506)
;
_audit_update_record
;
2019-06-04 deposited with the CCDC.	2019-06-04 downloaded from the CCDC.
;
_cell_angle_alpha 90
_cell_angle_beta 89.8590(10)
_cell_angle_gamma 90
_cell_formula_units_Z 2
_cell_length_a 9.10380(10)
_cell_length_b 11.62550(10)
_cell_length_c 13.50580(10)
_cell_measurement_reflns_used 11914
_cell_measurement_temperature 120.00(10)
_cell_measurement_theta_max 73.4780
_cell_measurement_theta_min 3.2300
_cell_volume 1429.40(2)
_computing_cell_refinement 'CrysAlisPro 1.171.38.43f (Rigaku OD, 2015)'
_computing_data_collection 'CrysAlisPro 1.171.38.43f (Rigaku OD, 2015)'
_computing_data_reduction 'CrysAlisPro 1.171.38.43f (Rigaku OD, 2015)'
_computing_molecular_graphics 'Olex2 (Dolomanov et al., 2009)'
_computing_publication_material 'Olex2 (Dolomanov et al., 2009)'
_computing_structure_refinement 'ShelXL (Sheldrick, 2015)'
_computing_structure_solution 'ShelXT (Sheldrick, 2015)'
_diffrn_ambient_environment N~2~
_diffrn_ambient_temperature 120.00(10)
_diffrn_detector 'CCD plate'
_diffrn_detector_area_resol_mean 5.2684
_diffrn_detector_type AtlasS2
_diffrn_measured_fraction_theta_full 0.999
_diffrn_measured_fraction_theta_max 0.988
_diffrn_measurement_details
;
List of Runs (angles in degrees, time in seconds):

  # Type    Start    End  Width  t~exp~   \w     \q     \k     \f   Frames
#--------------------------------------------------------------------------
  1  \w   -129.00  47.00   1.00    1.00    --  -40.98   0.00-120.00  176
  2  \w     30.00 103.00   1.00    1.00    --   40.98-136.00  29.00   73
  3  \w     25.00 109.00   1.00    1.00    --  106.95 -95.00 120.00   84
  4  \w     25.00 109.00   1.00    1.00    --  106.95 -95.00   0.00   84
  5  \w     79.00 178.00   1.00    1.00    --  106.95  30.00-180.00   99
  6  \w     31.00 135.00   1.00    1.00    --  106.95 -30.00-120.00  104
  7  \w     31.00 135.00   1.00    1.00    --  106.95 -30.00   0.00  104
  8  \w     94.00 178.00   1.00    1.00    --  106.95 125.00 -90.00   84
  9  \w     94.00 178.00   1.00    1.00    --  106.95 125.00 150.00   84
 10  \w   -117.00  -8.00   1.00    1.00    --  -40.98 -77.00 120.00  109
 11  \w   -113.00 -13.00   1.00    1.00    --  -40.98 -57.00-150.00  100
 12  \w     78.00 178.00   1.00    1.00    --  106.95  61.00  30.00  100
 13  \w     78.00 178.00   1.00    1.00    --  106.95  61.00  90.00  100
 14  \w     79.00 178.00   1.00    1.00    --  106.95  30.00 -90.00   99
 15  \w     74.00 178.00   1.00    1.00    --  106.95  77.00 -30.00  104
 16  \w      9.00  89.00   1.00    1.00    --   40.98  74.00  36.00   80
;
_diffrn_measurement_device 'four-circle diffractometer'
_diffrn_measurement_device_type 'SuperNova, Dual, Cu at zero, AtlasS2'
_diffrn_measurement_method '\w scans'
_diffrn_orient_matrix_type 'CrysAlisPro convention (1999,Acta A55,543-557)'
_diffrn_orient_matrix_UB_11 -0.0807310000
_diffrn_orient_matrix_UB_12 -0.0668892000
_diffrn_orient_matrix_UB_13 0.0822533000
_diffrn_orient_matrix_UB_21 -0.1487107000
_diffrn_orient_matrix_UB_22 0.0378370000
_diffrn_orient_matrix_UB_23 -0.0433900000
_diffrn_orient_matrix_UB_31 -0.0020253000
_diffrn_orient_matrix_UB_32 -0.1079260000
_diffrn_orient_matrix_UB_33 -0.0660896000
_diffrn_radiation_monochromator mirror
_diffrn_radiation_probe x-ray
_diffrn_radiation_type CuK\a
_diffrn_radiation_wavelength 1.54184
_diffrn_reflns_av_R_equivalents 0.0207
_diffrn_reflns_av_unetI/netI 0.0203
_diffrn_reflns_Laue_measured_fraction_full 0.999
_diffrn_reflns_Laue_measured_fraction_max 0.988
_diffrn_reflns_limit_h_max 11
_diffrn_reflns_limit_h_min -11
_diffrn_reflns_limit_k_max 14
_diffrn_reflns_limit_k_min -14
_diffrn_reflns_limit_l_max 16
_diffrn_reflns_limit_l_min -16
_diffrn_reflns_number 13540
_diffrn_reflns_point_group_measured_fraction_full 0.945
_diffrn_reflns_point_group_measured_fraction_max 0.923
_diffrn_reflns_theta_full 67.684
_diffrn_reflns_theta_max 73.656
_diffrn_reflns_theta_min 3.272
_diffrn_source 'micro-focus sealed X-ray tube'
_diffrn_source_type 'SuperNova (Cu) X-ray Source'
_exptl_absorpt_coefficient_mu 0.691
_exptl_absorpt_correction_T_max 1.00000
_exptl_absorpt_correction_T_min 0.76095
_exptl_absorpt_correction_type multi-scan
_exptl_absorpt_process_details
;
CrysAlisPro 1.171.38.43f (Rigaku Oxford Diffraction, 2015)
Empirical absorption correction using spherical harmonics,
 implemented in SCALE3 ABSPACK scaling algorithm.
;
_exptl_crystal_colour colourless
_exptl_crystal_colour_primary colourless
_exptl_crystal_density_diffrn 1.219
_exptl_crystal_description block
_exptl_crystal_F_000 564
_exptl_crystal_size_max 0.13
_exptl_crystal_size_mid 0.11
_exptl_crystal_size_min 0.1
_refine_diff_density_max 0.172
_refine_diff_density_min -0.238
_refine_diff_density_rms 0.048
_refine_ls_abs_structure_details
;
 Flack x determined using 2268 quotients [(I+)-(I-)]/[(I+)+(I-)]
 (Parsons, Flack and Wagner, Acta Cryst. B69 (2013) 249-259).
;
_refine_ls_abs_structure_Flack 0.01(6)
_refine_ls_extinction_method none
_refine_ls_goodness_of_fit_ref 1.054
_refine_ls_hydrogen_treatment constr
_refine_ls_matrix_type full
_refine_ls_number_parameters 350
_refine_ls_number_reflns 5340
_refine_ls_number_restraints 1
_refine_ls_restrained_S_all 1.053
_refine_ls_R_factor_all 0.0323
_refine_ls_R_factor_gt 0.0321
_refine_ls_shift/su_max 0.000
_refine_ls_shift/su_mean 0.000
_refine_ls_structure_factor_coef Fsqd
_refine_ls_weighting_details 'w=1/[\s^2^(Fo^2^)+(0.0534P)^2^+0.1878P] where P=(Fo^2^+2Fc^2^)/3'
_refine_ls_weighting_scheme calc
_refine_ls_wR_factor_gt 0.0831
_refine_ls_wR_factor_ref 0.0833
_reflns_Friedel_coverage 0.775
_reflns_Friedel_fraction_full 0.884
_reflns_Friedel_fraction_max 0.850
_reflns_number_gt 5303
_reflns_number_total 5340
_reflns_threshold_expression 'I > 2\s(I)'
_cod_data_source_file 1920614.cif
_cod_data_source_block zq_42
_cod_database_code 1552576
_shelx_shelxl_version_number 2016/6
_shelx_space_group_comment
;
The symmetry employed for this shelxl refinement is uniquely defined
by the following loop, which should always be used as a source of
symmetry information in preference to the above space-group names.
They are only intended as comments.
;
_reflns_odcompleteness_completeness 99.85
_reflns_odcompleteness_iscentric 1
_reflns_odcompleteness_theta 66.97
_olex2_refinement_description
;
1. Fixed Uiso
 At 1.2 times of:
  All C(H) groups, All C(H,H) groups
 At 1.5 times of:
  All C(H,H,H) groups
2.a Ternary CH refined with riding coordinates:
 C00B(H00B), C00G(H00G), C00M(H00M), C00N(H00N), C00R(H00R)
2.b Secondary CH2 refined with riding coordinates:
 C00K(H00a,H00e), C00P(H00h,H00i), C00V(H00z,H)
2.c Aromatic/amide H refined with riding coordinates:
 C00C(H00C), C00D(H00D), C00F(H00F), C00L(H00L), C00W(H00), C00Y(H1aa),
 C00Z(H2aa), C010(H010)
2.d Idealised Me refined as rotating group:
 C00Q(H00j,H00k,H00o), C00S(H00p,H00q,H00s), C00T(H00t,H00u,H00v), C00U(H00w,
 H00x,H00y), C00X(H0aa,Ha,Hb), C011(H01a,H01b,H01c), C012(H01d,H01e,H01f)
;
_olex2_submission_special_instructions 'No special instructions were received'
_oxdiff_exptl_absorpt_empirical_details
;
Empirical correction (ABSPACK) includes:
- Absorption correction using spherical harmonics
- Frame scaling
- Detector area scaling
;
_oxdiff_exptl_absorpt_empirical_full_max 1.599
_oxdiff_exptl_absorpt_empirical_full_min 0.638

loop_
_space_group_symop_operation_xyz
'x, y, z'
'-x, y+1/2, -z'

loop_
_atom_site_label
_atom_site_type_symbol
_atom_site_fract_x
_atom_site_fract_y
_atom_site_fract_z
_atom_site_U_iso_or_equiv
_atom_site_adp_type
_atom_site_occupancy
_atom_site_site_symmetry_order
_atom_site_calc_flag
_atom_site_refinement_flags_posn
O001 O 0.48045(14) 0.54499(11) 0.19758(9) 0.0206(3) Uani 1 1 d .
O002 O 0.50799(14) 0.22929(11) 0.20355(8) 0.0195(3) Uani 1 1 d .
O003 O 0.15279(14) 0.55769(12) 0.18282(10) 0.0242(3) Uani 1 1 d .
O004 O 0.64484(15) 0.54581(12) 0.07182(10) 0.0270(3) Uani 1 1 d .
O005 O 0.61959(18) 0.17437(13) 0.06141(11) 0.0330(3) Uani 1 1 d .
O006 O 0.43601(16) 0.36578(14) 0.60620(11) 0.0356(3) Uani 1 1 d .
O007 O -0.04565(17) 0.57120(14) 0.28216(12) 0.0355(3) Uani 1 1 d .
C008 C 0.5777(2) 0.59499(17) 0.13586(12) 0.0213(4) Uani 1 1 d .
C009 C 0.0370(2) 0.73641(17) 0.19297(14) 0.0244(4) Uani 1 1 d .
C00A C 0.0411(2) 0.61409(17) 0.22557(14) 0.0243(4) Uani 1 1 d .
C00B C 0.68047(18) 0.36690(17) 0.27480(12) 0.0209(3) Uani 1 1 d .
H00B H 0.727077 0.440896 0.259850 0.025 Uiso 1 1 calc R
C00C C 0.1282(2) 0.77761(19) 0.11772(15) 0.0278(4) Uani 1 1 d .
H00C H 0.195800 0.729012 0.087360 0.033 Uiso 1 1 calc R
C00D C 0.62891(19) 0.37302(17) 0.38099(12) 0.0211(3) Uani 1 1 d .
H00D H 0.551935 0.326255 0.401833 0.025 Uiso 1 1 calc R
C00E C 0.2380(2) 0.45769(17) 0.43623(13) 0.0239(4) Uani 1 1 d .
C00F C 0.3139(2) 0.47862(16) 0.35411(13) 0.0222(4) Uani 1 1 d .
H00F H 0.378134 0.540783 0.355150 0.027 Uiso 1 1 calc R
C00G C 0.56654(19) 0.34565(15) 0.19364(12) 0.0194(3) Uani 1 1 d .
H00G H 0.619292 0.348371 0.130348 0.023 Uiso 1 1 calc R
C00H C 0.4997(2) 0.44916(18) 0.57444(12) 0.0252(4) Uani 1 1 d .
C00I C 0.43324(18) 0.42650(15) 0.18360(12) 0.0189(3) Uani 1 1 d .
C00J C 0.5470(2) 0.15157(16) 0.13326(13) 0.0221(4) Uani 1 1 d .
C00K C 0.35985(19) 0.41133(17) 0.08065(12) 0.0218(4) Uani 1 1 d .
H00A H 0.368473 0.481777 0.042593 0.026 Uiso 1 1 calc R
H00E H 0.407794 0.349964 0.044183 0.026 Uiso 1 1 calc R
C00L C 0.6915(2) 0.44383(18) 0.44480(13) 0.0238(4) Uani 1 1 d .
H00L H 0.758039 0.496559 0.418799 0.029 Uiso 1 1 calc R
C00M C 0.1970(2) 0.38182(18) 0.09759(13) 0.0249(4) Uani 1 1 d .
H00M H 0.137028 0.420507 0.047465 0.030 Uiso 1 1 calc R
C00N C 0.30505(18) 0.41053(16) 0.25943(12) 0.0201(3) Uani 1 1 d .
H00N H 0.302809 0.328979 0.277724 0.024 Uiso 1 1 calc R
C00O C 0.6664(2) 0.4484(2) 0.55668(13) 0.0289(4) Uani 1 1 d .
C00P C 0.4162(2) 0.55845(18) 0.55080(14) 0.0285(4) Uani 1 1 d .
H00H H 0.462427 0.596445 0.494889 0.034 Uiso 1 1 calc R
H00I H 0.421209 0.610075 0.607109 0.034 Uiso 1 1 calc R
C00Q C 0.5852(2) 0.72110(18) 0.15785(15) 0.0296(4) Uani 1 1 d .
H00J H 0.498900 0.758348 0.132750 0.044 Uiso 1 1 calc GR
H00K H 0.670773 0.753350 0.126753 0.044 Uiso 1 1 calc GR
H00O H 0.590924 0.732452 0.228141 0.044 Uiso 1 1 calc GR
C00R C 0.16643(19) 0.43466(16) 0.19865(13) 0.0221(4) Uani 1 1 d .
H00R H 0.078354 0.402020 0.229636 0.027 Uiso 1 1 calc R
C00S C 0.8008(2) 0.27460(19) 0.26566(14) 0.0274(4) Uani 1 1 d .
H00P H 0.880691 0.293326 0.309030 0.041 Uiso 1 1 calc GR
H00Q H 0.835760 0.271854 0.198586 0.041 Uiso 1 1 calc GR
H00S H 0.761034 0.201011 0.283666 0.041 Uiso 1 1 calc GR
C00T C 0.1637(2) 0.25296(19) 0.09667(16) 0.0312(4) Uani 1 1 d .
H00T H 0.193446 0.220791 0.034308 0.047 Uiso 1 1 calc GR
H00U H 0.060170 0.241201 0.105901 0.047 Uiso 1 1 calc GR
H00V H 0.216484 0.215969 0.149226 0.047 Uiso 1 1 calc GR
C00U C 0.1302(2) 0.3616(2) 0.44846(14) 0.0322(4) Uani 1 1 d .
H00W H 0.032757 0.392587 0.453502 0.048 Uiso 1 1 calc GR
H00X H 0.152811 0.319232 0.507502 0.048 Uiso 1 1 calc GR
H00Y H 0.135979 0.311291 0.392214 0.048 Uiso 1 1 calc GR
C00V C 0.2556(2) 0.5346(2) 0.52639(14) 0.0302(4) Uani 1 1 d .
H00Z H 0.208975 0.498247 0.582935 0.036 Uiso 1 1 calc R
H H 0.205838 0.607080 0.514415 0.036 Uiso 1 1 calc R
C00W C -0.0637(2) 0.80981(19) 0.23843(16) 0.0311(5) Uani 1 1 d .
H00 H -0.124205 0.782595 0.288800 0.037 Uiso 1 1 calc R
C00X C 0.4881(2) 0.03461(17) 0.15707(14) 0.0289(4) Uani 1 1 d .
H0AA H 0.548893 -0.000934 0.206344 0.043 Uiso 1 1 calc GR
HA H 0.488061 -0.011757 0.098255 0.043 Uiso 1 1 calc GR
HB H 0.389599 0.041482 0.181894 0.043 Uiso 1 1 calc GR
C00Y C -0.0732(3) 0.9232(2) 0.20836(18) 0.0396(5) Uani 1 1 d .
H1AA H -0.140463 0.972262 0.238512 0.048 Uiso 1 1 calc R
C00Z C 0.1171(3) 0.8915(2) 0.08861(17) 0.0360(5) Uani 1 1 d .
H2AA H 0.177520 0.919436 0.038464 0.043 Uiso 1 1 calc R
C010 C 0.0168(3) 0.9639(2) 0.13367(19) 0.0411(5) Uani 1 1 d .
H010 H 0.009808 1.040238 0.113648 0.049 Uiso 1 1 calc R
C011 C 0.7338(3) 0.3439(3) 0.60668(16) 0.0420(6) Uani 1 1 d .
H01A H 0.720149 0.349537 0.677019 0.063 Uiso 1 1 calc GR
H01B H 0.836930 0.340758 0.591857 0.063 Uiso 1 1 calc GR
H01C H 0.686959 0.275386 0.582740 0.063 Uiso 1 1 calc GR
C012 C 0.7368(3) 0.5596(3) 0.59603(17) 0.0459(6) Uani 1 1 d .
H01D H 0.694391 0.624691 0.562984 0.069 Uiso 1 1 calc GR
H01E H 0.840662 0.557832 0.583718 0.069 Uiso 1 1 calc GR
H01F H 0.719248 0.565672 0.665955 0.069 Uiso 1 1 calc GR

loop_
_atom_site_aniso_label
_atom_site_aniso_U_11
_atom_site_aniso_U_22
_atom_site_aniso_U_33
_atom_site_aniso_U_23
_atom_site_aniso_U_13
_atom_site_aniso_U_12
O001 0.0270(6) 0.0171(6) 0.0177(6) -0.0004(4) 0.0057(5) -0.0032(5)
O002 0.0253(6) 0.0172(6) 0.0162(6) -0.0014(5) 0.0041(4) -0.0029(5)
O003 0.0231(6) 0.0236(7) 0.0259(6) 0.0033(5) 0.0049(5) 0.0014(5)
O004 0.0318(7) 0.0273(7) 0.0220(7) 0.0012(5) 0.0085(5) -0.0037(6)
O005 0.0468(8) 0.0281(8) 0.0241(7) -0.0062(6) 0.0147(6) -0.0049(6)
O006 0.0367(7) 0.0356(8) 0.0346(7) 0.0108(7) 0.0001(6) -0.0065(7)
O007 0.0330(7) 0.0307(8) 0.0426(8) 0.0022(6) 0.0171(6) -0.0013(6)
C008 0.0251(8) 0.0230(9) 0.0156(8) 0.0030(6) 0.0012(6) -0.0040(7)
C009 0.0241(9) 0.0254(10) 0.0238(8) -0.0022(7) -0.0049(7) -0.0020(7)
C00A 0.0222(8) 0.0256(10) 0.0249(9) -0.0017(7) 0.0010(7) -0.0019(7)
C00B 0.0227(8) 0.0224(8) 0.0177(8) -0.0002(7) 0.0032(6) -0.0035(7)
C00C 0.0260(9) 0.0294(10) 0.0279(10) 0.0016(8) -0.0019(7) -0.0029(8)
C00D 0.0219(8) 0.0227(9) 0.0186(8) 0.0023(7) 0.0034(6) -0.0003(7)
C00E 0.0243(8) 0.0279(10) 0.0193(8) 0.0014(7) 0.0035(6) 0.0048(7)
C00F 0.0248(8) 0.0222(9) 0.0195(8) 0.0001(7) 0.0035(7) 0.0000(7)
C00G 0.0243(8) 0.0177(9) 0.0161(7) -0.0007(6) 0.0054(6) -0.0037(7)
C00H 0.0330(9) 0.0290(10) 0.0136(7) -0.0029(7) 0.0015(6) -0.0032(8)
C00I 0.0230(8) 0.0185(9) 0.0153(7) 0.0000(6) 0.0036(6) -0.0026(7)
C00J 0.0269(8) 0.0219(9) 0.0175(8) -0.0023(7) 0.0018(7) -0.0004(7)
C00K 0.0256(8) 0.0241(9) 0.0158(8) 0.0004(6) 0.0015(6) -0.0020(7)
C00L 0.0248(8) 0.0275(9) 0.0192(8) 0.0001(7) 0.0024(6) -0.0016(7)
C00M 0.0250(8) 0.0290(10) 0.0206(8) -0.0014(7) -0.0006(6) -0.0017(8)
C00N 0.0226(8) 0.0199(8) 0.0179(8) 0.0012(6) 0.0045(6) -0.0010(7)
C00O 0.0300(9) 0.0390(11) 0.0178(8) -0.0052(8) 0.0001(7) -0.0046(8)
C00P 0.0391(10) 0.0281(10) 0.0184(8) -0.0061(7) 0.0052(7) -0.0001(8)
C00Q 0.0389(11) 0.0238(10) 0.0260(9) -0.0002(8) 0.0055(8) -0.0090(8)
C00R 0.0216(8) 0.0205(9) 0.0242(8) 0.0020(7) 0.0033(6) -0.0017(7)
C00S 0.0232(9) 0.0332(11) 0.0258(9) -0.0035(8) 0.0022(7) 0.0007(8)
C00T 0.0310(10) 0.0311(11) 0.0315(10) -0.0069(8) 0.0048(8) -0.0075(8)
C00U 0.0318(10) 0.0398(12) 0.0251(9) 0.0036(9) 0.0088(7) -0.0038(9)
C00V 0.0335(10) 0.0363(11) 0.0207(9) -0.0031(8) 0.0075(7) 0.0069(9)
C00W 0.0314(10) 0.0339(12) 0.0282(10) -0.0044(8) -0.0028(8) 0.0031(8)
C00X 0.0436(11) 0.0209(10) 0.0222(9) -0.0027(7) 0.0048(8) -0.0036(8)
C00Y 0.0458(12) 0.0327(12) 0.0404(12) -0.0097(9) -0.0089(9) 0.0103(10)
C00Z 0.0379(11) 0.0339(12) 0.0362(11) 0.0083(9) -0.0071(9) -0.0105(9)
C010 0.0532(13) 0.0245(12) 0.0457(12) 0.0012(9) -0.0169(10) -0.0029(10)
C011 0.0378(11) 0.0639(17) 0.0244(10) 0.0088(10) 0.0000(8) 0.0078(11)
C012 0.0438(12) 0.0642(17) 0.0296(11) -0.0218(11) 0.0070(9) -0.0209(12)

loop_
_atom_type_symbol
_atom_type_description
_atom_type_scat_dispersion_real
_atom_type_scat_dispersion_imag
_atom_type_scat_source
C C 0.0181 0.0091 'International Tables Vol C Tables 4.2.6.8 and 6.1.1.4'
H H 0.0000 0.0000 'International Tables Vol C Tables 4.2.6.8 and 6.1.1.4'
O O 0.0492 0.0322 'International Tables Vol C Tables 4.2.6.8 and 6.1.1.4'

loop_
_geom_angle_atom_site_label_1
_geom_angle_atom_site_label_2
_geom_angle_atom_site_label_3
_geom_angle
C008 O001 C00I 121.48(13)
C00J O002 C00G 117.25(13)
C00A O003 C00R 118.95(14)
O001 C008 C00Q 109.30(15)
O004 C008 O001 124.92(18)
O004 C008 C00Q 125.76(17)
C00C C009 C00A 121.86(18)
C00W C009 C00A 118.12(18)
C00W C009 C00C 120.00(19)
O003 C00A C009 111.08(16)
O007 C00A O003 124.49(19)
O007 C00A C009 124.43(18)
C00D C00B H00B 106.7
C00D C00B C00G 118.57(14)
C00D C00B C00S 109.20(15)
C00G C00B H00B 106.7
C00G C00B C00S 108.27(15)
C00S C00B H00B 106.7
C009 C00C H00C 120.3
C00Z C00C C009 119.4(2)
C00Z C00C H00C 120.3
C00B C00D H00D 119.5
C00L C00D C00B 121.01(16)
C00L C00D H00D 119.5
C00F C00E C00U 124.67(17)
C00F C00E C00V 120.37(18)
C00U C00E C00V 114.95(16)
C00E C00F H00F 117.1
C00E C00F C00N 125.75(17)
C00N C00F H00F 117.1
O002 C00G C00B 109.37(14)
O002 C00G H00G 106.7
O002 C00G C00I 106.60(13)
C00B C00G H00G 106.7
C00B C00G C00I 119.97(15)
C00I C00G H00G 106.7
O006 C00H C00O 121.62(19)
O006 C00H C00P 120.49(18)
C00P C00H C00O 117.89(17)
O001 C00I C00G 109.45(13)
O001 C00I C00K 110.56(13)
O001 C00I C00N 104.35(13)
C00G C00I C00K 110.48(14)
C00G C00I C00N 117.20(14)
C00K C00I C00N 104.54(13)
O002 C00J C00X 111.21(15)
O005 C00J O002 124.06(17)
O005 C00J C00X 124.73(17)
C00I C00K H00A 110.1
C00I C00K H00E 110.1
H00A C00K H00E 108.4
C00M C00K C00I 107.97(14)
C00M C00K H00A 110.1
C00M C00K H00E 110.1
C00D C00L H00L 116.5
C00D C00L C00O 127.06(17)
C00O C00L H00L 116.5
C00K C00M H00M 109.5
C00R C00M C00K 102.56(14)
C00R C00M H00M 109.5
C00R C00M C00T 111.53(16)
C00T C00M C00K 114.12(16)
C00T C00M H00M 109.5
C00F C00N C00I 116.94(14)
C00F C00N H00N 107.2
C00F C00N C00R 113.83(15)
C00I C00N H00N 107.2
C00R C00N C00I 104.00(13)
C00R C00N H00N 107.2
C00H C00O C012 110.73(18)
C00L C00O C00H 107.45(15)
C00L C00O C012 108.04(17)
C011 C00O C00H 109.56(18)
C011 C00O C00L 110.57(17)
C011 C00O C012 110.44(19)
C00H C00P H00H 109.2
C00H C00P H00I 109.2
C00H C00P C00V 112.04(18)
H00H C00P H00I 107.9
C00V C00P H00H 109.2
C00V C00P H00I 109.2
C008 C00Q H00J 109.5
C008 C00Q H00K 109.5
C008 C00Q H00O 109.5
H00J C00Q H00K 109.5
H00J C00Q H00O 109.5
H00K C00Q H00O 109.5
O003 C00R C00M 106.33(14)
O003 C00R C00N 109.27(14)
O003 C00R H00R 112.0
C00M C00R C00N 104.91(14)
C00M C00R H00R 112.0
C00N C00R H00R 112.0
C00B C00S H00P 109.5
C00B C00S H00Q 109.5
C00B C00S H00S 109.5
H00P C00S H00Q 109.5
H00P C00S H00S 109.5
H00Q C00S H00S 109.5
C00M C00T H00T 109.5
C00M C00T H00U 109.5
C00M C00T H00V 109.5
H00T C00T H00U 109.5
H00T C00T H00V 109.5
H00U C00T H00V 109.5
C00E C00U H00W 109.5
C00E C00U H00X 109.5
C00E C00U H00Y 109.5
H00W C00U H00X 109.5
H00W C00U H00Y 109.5
H00X C00U H00Y 109.5
C00E C00V C00P 112.54(16)
C00E C00V H00Z 109.1
C00E C00V H 109.1
C00P C00V H00Z 109.1
C00P C00V H 109.1
H00Z C00V H 107.8
C009 C00W H00 120.1
C00Y C00W C009 119.8(2)
C00Y C00W H00 120.1
C00J C00X H0AA 109.5
C00J C00X HA 109.5
C00J C00X HB 109.5
H0AA C00X HA 109.5
H0AA C00X HB 109.5
HA C00X HB 109.5
C00W C00Y H1AA 119.9
C010 C00Y C00W 120.2(2)
C010 C00Y H1AA 119.9
C00C C00Z H2AA 119.8
C010 C00Z C00C 120.4(2)
C010 C00Z H2AA 119.8
C00Y C010 C00Z 120.2(2)
C00Y C010 H010 119.9
C00Z C010 H010 119.9
C00O C011 H01A 109.5
C00O C011 H01B 109.5
C00O C011 H01C 109.5
H01A C011 H01B 109.5
H01A C011 H01C 109.5
H01B C011 H01C 109.5
C00O C012 H01D 109.5
C00O C012 H01E 109.5
C00O C012 H01F 109.5
H01D C012 H01E 109.5
H01D C012 H01F 109.5
H01E C012 H01F 109.5

loop_
_geom_bond_atom_site_label_1
_geom_bond_atom_site_label_2
_geom_bond_distance
O001 C008 1.346(2)
O001 C00I 1.455(2)
O002 C00G 1.460(2)
O002 C00J 1.357(2)
O003 C00A 1.339(2)
O003 C00R 1.451(2)
O004 C008 1.203(2)
O005 C00J 1.202(2)
O006 C00H 1.208(3)
O007 C00A 1.206(2)
C008 C00Q 1.498(3)
C009 C00A 1.489(3)
C009 C00C 1.395(3)
C009 C00W 1.394(3)
C00B H00B 0.9800
C00B C00D 1.510(2)
C00B C00G 1.531(2)
C00B C00S 1.538(3)
C00C H00C 0.9300
C00C C00Z 1.385(3)
C00D H00D 0.9300
C00D C00L 1.322(3)
C00E C00F 1.328(2)
C00E C00U 1.495(3)
C00E C00V 1.520(3)
C00F H00F 0.9300
C00F C00N 1.506(2)
C00G H00G 0.9800
C00G C00I 1.541(2)
C00H C00O 1.536(3)
C00H C00P 1.515(3)
C00I C00K 1.554(2)
C00I C00N 1.562(2)
C00J C00X 1.496(3)
C00K H00A 0.9700
C00K H00E 0.9700
C00K C00M 1.538(2)
C00L H00L 0.9300
C00L C00O 1.529(2)
C00M H00M 0.9800
C00M C00R 1.522(2)
C00M C00T 1.528(3)
C00N H00N 0.9800
C00N C00R 1.533(2)
C00O C011 1.521(3)
C00O C012 1.538(3)
C00P H00H 0.9700
C00P H00I 0.9700
C00P C00V 1.525(3)
C00Q H00J 0.9600
C00Q H00K 0.9600
C00Q H00O 0.9600
C00R H00R 0.9800
C00S H00P 0.9600
C00S H00Q 0.9600
C00S H00S 0.9600
C00T H00T 0.9600
C00T H00U 0.9600
C00T H00V 0.9600
C00U H00W 0.9600
C00U H00X 0.9600
C00U H00Y 0.9600
C00V H00Z 0.9700
C00V H 0.9700
C00W H00 0.9300
C00W C00Y 1.382(3)
C00X H0AA 0.9600
C00X HA 0.9600
C00X HB 0.9600
C00Y H1AA 0.9300
C00Y C010 1.381(4)
C00Z H2AA 0.9300
C00Z C010 1.382(4)
C010 H010 0.9300
C011 H01A 0.9600
C011 H01B 0.9600
C011 H01C 0.9600
C012 H01D 0.9600
C012 H01E 0.9600
C012 H01F 0.9600
